data_2311195
loop_
_publ_author_name
'Bushra Begum, A.'
'Madan Kumar, S.'
'Manjunath, B. C.'
'Khanum, Shaukath Ara'
'Lokanath, N. K.'

_publ_section_title
;
 4-Chloro-2-(2-chloro-benzoyl)phenol.
;
_journal_coeditor_code TK5253
_journal_issue 'Pt 10'
_journal_name_full 'Acta crystallographica. Section E, Structure reports online'
_journal_page_first o1568
_journal_paper_doi 10.1107/S1600536813025609
_journal_volume 69
_journal_year 2013
_chemical_formula_iupac 'C13 H8 Cl2 O2'
_chemical_formula_moiety 'C13 H8 Cl2 O2'
_chemical_formula_sum 'C13 H8 Cl2 O2'
_chemical_formula_weight 267.09
_chemical_name_systematic
;
4-Chloro-2-(2-chlorobenzoyl)phenol
;
_space_group_IT_number 61
_space_group_name_Hall '-P 2ac 2ab'
_space_group_name_H-M_alt 'P b c a'
_symmetry_cell_setting orthorhombic
_symmetry_space_group_name_Hall '-P 2ac 2ab'
_symmetry_space_group_name_H-M 'P b c a'
_atom_sites_solution_hydrogens geom
_atom_sites_solution_primary direct
_atom_sites_solution_secondary difmap
_cell_angle_alpha 90
_cell_angle_beta 90
_cell_angle_gamma 90
_cell_formula_units_Z 8
_cell_length_a 16.0231(4)
_cell_length_b 7.4216(2)
_cell_length_c 19.6843(5)
_cell_measurement_reflns_used 1972
_cell_measurement_temperature 295
_cell_measurement_theta_max 64.9
_cell_measurement_theta_min 4.5
_cell_volume 2340.80(10)
_computing_cell_refinement 'SAINT (Bruker, 2013)'
_computing_data_collection 'APEX2 (Bruker, 2013)'
_computing_data_reduction 'SAINT (Bruker, 2013)'
_computing_molecular_graphics 'Mercury (Macrae <i>et al.</i>, 2008)'
_computing_publication_material 'Mercury (Macrae <i>et al.</i>, 2008)'
_computing_structure_refinement 'SHELXL97 (Sheldrick, 2008)'
_computing_structure_solution 'SHELXS97 (Sheldrick, 2008)'
_diffrn_ambient_temperature 295
_diffrn_detector_area_resol_mean 10.7
_diffrn_measured_fraction_theta_full 0.992
_diffrn_measured_fraction_theta_max 0.992
_diffrn_measurement_device_type 'Bruker X8 Proteum'
_diffrn_measurement_method '\\\f and \\\w scans'
_diffrn_radiation_monochromator 'Helios multilayer optics'
_diffrn_radiation_source 'Bruker MicroStar microfocus rotating anode'
_diffrn_radiation_type CuK\a
_diffrn_radiation_wavelength 1.54178
_diffrn_reflns_av_R_equivalents 0.0616
_diffrn_reflns_av_sigmaI/netI 0.0722
_diffrn_reflns_limit_h_max 18
_diffrn_reflns_limit_h_min -18
_diffrn_reflns_limit_k_max 4
_diffrn_reflns_limit_k_min -8
_diffrn_reflns_limit_l_max 22
_diffrn_reflns_limit_l_min -23
_diffrn_reflns_number 15868
_diffrn_reflns_reduction_process
;
;
_diffrn_reflns_theta_full 64.93
_diffrn_reflns_theta_max 64.93
_diffrn_reflns_theta_min 4.49
_exptl_absorpt_coefficient_mu 4.874
_exptl_absorpt_correction_T_max 0.474
_exptl_absorpt_correction_T_min 0.442
_exptl_absorpt_correction_type multi-scan
_exptl_absorpt_process_details '(SADABS; Bruker, 2013)'
_exptl_crystal_colour yellow
_exptl_crystal_density_diffrn 1.516
_exptl_crystal_density_method 'Not Measured'
_exptl_crystal_description needle
_exptl_crystal_F_000 1088
_exptl_crystal_size_max 0.200
_exptl_crystal_size_mid 0.190
_exptl_crystal_size_min 0.180
_refine_diff_density_max 0.296
_refine_diff_density_min -0.212
_refine_ls_extinction_method none
_refine_ls_goodness_of_fit_ref 1.058
_refine_ls_hydrogen_treatment constr
_refine_ls_matrix_type full
_refine_ls_number_parameters 154
_refine_ls_number_reflns 1972
_refine_ls_number_restraints 0
_refine_ls_restrained_S_all 1.058
_refine_ls_R_factor_all 0.0799
_refine_ls_R_factor_gt 0.0371
_refine_ls_shift/su_max 0.001
_refine_ls_shift/su_mean 0.000
_refine_ls_structure_factor_coef Fsqd
_refine_ls_weighting_details 'calc w=1/[\s^2^(Fo^2^)+(0.0717P)^2^+0.4839P] where P=(Fo^2^+2Fc^2^)/3'
_refine_ls_weighting_scheme calc
_refine_ls_wR_factor_gt 0.0995
_refine_ls_wR_factor_ref 0.1045
_reflns_number_gt 1712
_reflns_number_total 1972
_reflns_threshold_expression I>2\s(I)
_cod_data_source_file tk5253sup1.cif
_cod_data_source_block I
_cod_database_code 2311195

loop_
_symmetry_equiv_pos_site_id
_symmetry_equiv_pos_as_xyz
1 x,y,z
2 1/2-x,-y,1/2+z
3 1/2+x,1/2-y,-z
4 -x,1/2+y,1/2-z
5 -x,-y,-z
6 1/2+x,y,1/2-z
7 1/2-x,1/2+y,z
8 x,1/2-y,1/2+z

loop_
_atom_site_aniso_label
_atom_site_aniso_U_11
_atom_site_aniso_U_22
_atom_site_aniso_U_33
_atom_site_aniso_U_12
_atom_site_aniso_U_13
_atom_site_aniso_U_23
Cl7 0.0670(4) 0.0413(3) 0.0359(3) -0.0138(2) -0.0087(2) 0.0009(2)
Cl17 0.0269(3) 0.0563(3) 0.0484(3) 0.0061(2) -0.0024(2) 0.0039(2)
O9 0.0283(8) 0.0882(10) 0.0294(7) 0.0028(7) 0.0032(7) -0.0086(7)
O16 0.0401(9) 0.0647(8) 0.0237(7) -0.0061(7) 0.0043(6) -0.0069(6)
C1 0.0312(10) 0.0440(9) 0.0239(9) 0.0027(8) -0.0001(8) 0.0026(7)
C2 0.0311(10) 0.0465(9) 0.0247(9) 0.0068(8) -0.0053(8) -0.0055(7)
C3 0.0368(11) 0.0413(9) 0.0347(10) -0.0027(8) -0.0084(10) -0.0037(7)
C4 0.0332(10) 0.0454(10) 0.0281(9) -0.0050(8) -0.0019(9) 0.0052(7)
C5 0.0208(9) 0.0437(8) 0.0222(8) 0.0011(7) -0.0026(8) 0.0000(6)
C6 0.0264(9) 0.0381(8) 0.0244(8) 0.0004(7) -0.0020(8) -0.0006(7)
C8 0.0262(10) 0.0449(9) 0.0241(9) 0.0002(7) 0.0020(8) 0.0012(7)
C10 0.0295(10) 0.0349(8) 0.0220(8) -0.0020(7) -0.0023(8) 0.0030(6)
C11 0.0331(11) 0.0382(8) 0.0216(8) -0.0044(7) 0.0024(8) 0.0022(6)
C12 0.0465(13) 0.0476(9) 0.0228(9) -0.0109(9) -0.0073(9) 0.0013(7)
C13 0.0336(10) 0.0475(9) 0.0307(9) -0.0070(8) -0.0104(9) 0.0074(7)
C14 0.0291(10) 0.0359(8) 0.0322(9) -0.0006(7) -0.0036(9) 0.0066(7)
C15 0.0291(10) 0.0353(8) 0.0224(8) 0.0005(7) -0.0009(8) 0.0013(6)

loop_
_atom_site_type_symbol
_atom_site_label
_atom_site_fract_x
_atom_site_fract_y
_atom_site_fract_z
_atom_site_U_iso_or_equiv
_atom_site_thermal_displace_type
_atom_site_calc_flag
_atom_site_refinement_flags
_atom_site_occupancy
Cl Cl7 0.41862(4) 0.46830(6) 0.29403(2) 0.0481(2) Uani . . 1.000
Cl Cl17 0.68664(3) 0.11456(7) 0.40130(3) 0.0439(2) Uani . . 1.000
O O9 0.29828(9) 0.2266(2) 0.43513(7) 0.0486(5) Uani . . 1.000
O O16 0.38062(10) 0.3221(2) 0.54298(7) 0.0428(5) Uani . . 1.000
C C1 0.37955(13) 0.1912(2) 0.21207(9) 0.0330(5) Uani . . 1.000
C C2 0.35120(13) 0.0191(2) 0.19888(9) 0.0341(5) Uani . . 1.000
C C3 0.32654(14) -0.0927(2) 0.25143(10) 0.0376(6) Uani . . 1.000
C C4 0.33080(13) -0.0318(2) 0.31807(9) 0.0356(6) Uani . . 1.000
C C5 0.36117(12) 0.1391(2) 0.33254(9) 0.0289(5) Uani . . 1.000
C C6 0.38485(12) 0.2493(2) 0.27869(9) 0.0296(5) Uani . . 1.000
C C8 0.36471(13) 0.1988(2) 0.40532(9) 0.0317(5) Uani . . 1.000
C C10 0.44516(12) 0.2149(2) 0.43988(9) 0.0288(5) Uani . . 1.000
C C11 0.44873(12) 0.2764(2) 0.50758(9) 0.0310(5) Uani . . 1.000
C C12 0.52597(14) 0.2929(2) 0.53977(9) 0.0390(6) Uani . . 1.000
C C13 0.59771(13) 0.2463(3) 0.50739(10) 0.0373(5) Uani . . 1.000
C C14 0.59454(12) 0.1799(2) 0.44109(10) 0.0324(5) Uani . . 1.000
C C15 0.52003(12) 0.1657(2) 0.40762(9) 0.0289(5) Uani . . 1.000
H H1 0.39490 0.26710 0.17660 0.0400 Uiso calc R 1.000
H H2 0.34870 -0.02210 0.15430 0.0410 Uiso calc R 1.000
H H3 0.30720 -0.20820 0.24220 0.0450 Uiso calc R 1.000
H H4 0.31320 -0.10620 0.35330 0.0430 Uiso calc R 1.000
H H12 0.52840 0.33640 0.58400 0.0470 Uiso calc R 1.000
H H13 0.64880 0.25860 0.52940 0.0450 Uiso calc R 1.000
H H15 0.51890 0.12320 0.36320 0.0350 Uiso calc R 1.000
H H16 0.33910 0.30760 0.51930 0.0640 Uiso calc R 1.000

loop_
_atom_type_symbol
_atom_type_description
_atom_type_scat_dispersion_real
_atom_type_scat_dispersion_imag
_atom_type_scat_source
O O 0.0492 0.0322 'International Tables Vol C Tables 4.2.6.8 and 6.1.1.4'
Cl Cl 0.3639 0.7018 'International Tables Vol C Tables 4.2.6.8 and 6.1.1.4'
H H 0.0000 0.0000 'International Tables Vol C Tables 4.2.6.8 and 6.1.1.4'
C C 0.0181 0.0091 'International Tables Vol C Tables 4.2.6.8 and 6.1.1.4'

loop_
_geom_angle_atom_site_label_1
_geom_angle_atom_site_label_2
_geom_angle_atom_site_label_3
_geom_angle
_geom_angle_publ_flag
C11 O16 H16 109.00 no
C2 C1 C6 119.15(16) no
C1 C2 C3 120.55(16) no
C2 C3 C4 119.79(15) no
C3 C4 C5 120.55(16) no
C4 C5 C8 118.62(15) no
C6 C5 C8 122.91(14) no
C4 C5 C6 118.45(16) no
Cl7 C6 C5 120.12(13) no
C1 C6 C5 121.49(15) no
Cl7 C6 C1 118.36(13) no
O9 C8 C10 121.73(16) no
C5 C8 C10 120.10(17) no
O9 C8 C5 118.11(18) no
C8 C10 C11 120.13(17) no
C8 C10 C15 121.39(16) no
C11 C10 C15 118.46(17) no
O16 C11 C10 122.76(17) no
O16 C11 C12 117.67(16) no
C10 C11 C12 119.57(17) no
C11 C12 C13 120.98(17) no
C12 C13 C14 119.83(19) no
Cl17 C14 C13 119.24(15) no
C13 C14 C15 120.62(18) no
Cl17 C14 C15 120.14(15) no
C10 C15 C14 120.49(17) no
C2 C1 H1 120.00 no
C6 C1 H1 120.00 no
C1 C2 H2 120.00 no
C3 C2 H2 120.00 no
C2 C3 H3 120.00 no
C4 C3 H3 120.00 no
C3 C4 H4 120.00 no
C5 C4 H4 120.00 no
C11 C12 H12 120.00 no
C13 C12 H12 119.00 no
C12 C13 H13 120.00 no
C14 C13 H13 120.00 no
C10 C15 H15 120.00 no
C14 C15 H15 120.00 no

loop_
_geom_bond_atom_site_label_1
_geom_bond_atom_site_label_2
_geom_bond_distance
_geom_bond_publ_flag
Cl7 C6 1.7394(16) no
Cl17 C14 1.740(2) no
O9 C8 1.233(2) no
O16 C11 1.339(2) no
O16 H16 0.8200 no
C1 C6 1.383(2) no
C1 C2 1.380(2) no
C2 C3 1.384(3) no
C3 C4 1.389(3) no
C4 C5 1.388(2) no
C5 C6 1.392(2) no
C5 C8 1.501(2) no
C8 C10 1.462(3) no
C10 C15 1.406(3) no
C10 C11 1.410(2) no
C11 C12 1.396(3) no
C12 C13 1.359(3) no
C13 C14 1.396(3) no
C14 C15 1.368(3) no
C1 H1 0.9300 no
C2 H2 0.9300 no
C3 H3 0.9300 no
C4 H4 0.9300 no
C12 H12 0.9300 no
C13 H13 0.9300 no
C15 H15 0.9300 no

loop_
_geom_hbond_atom_site_label_D
_geom_hbond_atom_site_label_H
_geom_hbond_atom_site_label_A
_geom_hbond_site_symmetry_A
_geom_hbond_distance_DH
_geom_hbond_distance_HA
_geom_hbond_distance_DA
_geom_hbond_angle_DHA
_geom_hbond_publ_flag
O16 H16 O9 . 0.82 1.88 2.598(2) 146 yes
C13 H13 O9 3_556 0.93 2.50 3.413(3) 168 yes
C6 Cl7 Cg1 4_556 1.7394(16) 3.8879(10) 4.901(2) 115.77(7) yes

loop_
_geom_torsion_atom_site_label_1
_geom_torsion_atom_site_label_2
_geom_torsion_atom_site_label_3
_geom_torsion_atom_site_label_4
_geom_torsion
_geom_torsion_publ_flag
C6 C1 C2 C3 1.5(3) no
C2 C1 C6 Cl7 -178.65(16) no
C2 C1 C6 C5 -0.9(3) no
C1 C2 C3 C4 -0.4(3) no
C2 C3 C4 C5 -1.3(3) no
C3 C4 C5 C6 1.8(3) no
C3 C4 C5 C8 -179.90(19) no
C4 C5 C6 Cl7 176.96(15) no
C4 C5 C6 C1 -0.7(3) no
C8 C5 C6 Cl7 -1.2(3) no
C8 C5 C6 C1 -178.93(18) no
C4 C5 C8 O9 -69.0(2) no
C4 C5 C8 C10 108.3(2) no
C6 C5 C8 O9 109.2(2) no
C6 C5 C8 C10 -73.5(2) no
O9 C8 C10 C11 -4.8(2) no
O9 C8 C10 C15 173.55(16) no
C5 C8 C10 C11 178.00(14) no
C5 C8 C10 C15 -3.7(2) no
C8 C10 C11 O16 0.0(2) no
C8 C10 C11 C12 -179.36(14) no
C15 C10 C11 O16 -178.36(15) no
C15 C10 C11 C12 2.3(2) no
C8 C10 C15 C14 -179.27(15) no
C11 C10 C15 C14 -0.9(2) no
O16 C11 C12 C13 178.94(17) no
C10 C11 C12 C13 -1.7(2) no
C11 C12 C13 C14 -0.4(3) no
C12 C13 C14 Cl17 -178.09(14) no
C12 C13 C14 C15 1.8(3) no
Cl17 C14 C15 C10 178.75(12) no
C13 C14 C15 C10 -1.1(2) no
